data_4132887
loop_
_publ_author_name
'Zheng, Zhiyao'
'Cao, Yuxi'
'Chong, Qinglei'
'Han, Zhaobin'
'Ding, Jiaming'
'Luo, Chenguang'
'Wang, Zheng'
'Zhu, Dongsheng'
'Zhou, Qi-Lin'
'Ding, Kuiling'

_publ_section_title
;
 Chiral Cyclohexyl-Fused Spirobiindanes: Practical Synthesis, Ligand
 Development, and Asymmetric Catalysis.
;
_journal_issue 32
_journal_name_full 'Journal of the American Chemical Society'
_journal_page_first 10374
_journal_page_last 10381
_journal_paper_doi 10.1021/jacs.8b07125
_journal_volume 140
_journal_year 2018
_chemical_absolute_configuration ad
_chemical_formula_sum 'C25 H27 Br2 N O3'
_chemical_formula_weight 549.29
_space_group_crystal_system monoclinic
_space_group_IT_number 4
_space_group_name_Hall 'P 2yb'
_space_group_name_H-M_alt 'P 1 21 1'
_atom_sites_solution_hydrogens mixed
_audit_creation_method SHELXL-2013
_cell_angle_alpha 90
_cell_angle_beta 97.298(2)
_cell_angle_gamma 90
_cell_formula_units_Z 2
_cell_length_a 9.5365(10)
_cell_length_b 9.5132(10)
_cell_length_c 12.9888(14)
_cell_measurement_reflns_used 2310
_cell_measurement_temperature 293(2)
_cell_measurement_theta_max 45.931
_cell_measurement_theta_min 5.008
_cell_volume 1168.8(2)
_computing_cell_refinement 'Bruker SMART'
_computing_data_collection 'Bruker SMART'
_computing_data_reduction 'Bruker SHELXTL'
_computing_molecular_graphics 'Bruker SHELXTL'
_computing_publication_material 'Bruker SHELXTL'
_computing_structure_refinement 'SHELXL-2013 (Sheldrick, 2013)'
_computing_structure_solution 'Bruker SHELXTL'
_diffrn_ambient_temperature 293(2)
_diffrn_measured_fraction_theta_full 0.998
_diffrn_measured_fraction_theta_max 0.998
_diffrn_measurement_device_type 'CCD area detector'
_diffrn_measurement_method 'phi and omega scans'
_diffrn_radiation_type MoK\a
_diffrn_radiation_wavelength 0.71073
_diffrn_reflns_av_R_equivalents 0.0338
_diffrn_reflns_av_unetI/netI 0.0698
_diffrn_reflns_Laue_measured_fraction_full 0.998
_diffrn_reflns_Laue_measured_fraction_max 0.998
_diffrn_reflns_limit_h_max 11
_diffrn_reflns_limit_h_min -9
_diffrn_reflns_limit_k_max 11
_diffrn_reflns_limit_k_min -11
_diffrn_reflns_limit_l_max 16
_diffrn_reflns_limit_l_min -15
_diffrn_reflns_number 7114
_diffrn_reflns_point_group_measured_fraction_full 0.962
_diffrn_reflns_point_group_measured_fraction_max 0.958
_diffrn_reflns_theta_full 25.242
_diffrn_reflns_theta_max 26.000
_diffrn_reflns_theta_min 2.153
_exptl_absorpt_coefficient_mu 3.494
_exptl_absorpt_correction_T_max 0.7457
_exptl_absorpt_correction_T_min 0.4374
_exptl_absorpt_correction_type multi-scan
_exptl_absorpt_process_details sadabs
_exptl_crystal_colour colorless
_exptl_crystal_density_diffrn 1.561
_exptl_crystal_description prismatic
_exptl_crystal_F_000 556
_exptl_crystal_size_max 0.211
_exptl_crystal_size_mid 0.123
_exptl_crystal_size_min 0.078
_refine_diff_density_max 0.612
_refine_diff_density_min -0.239
_refine_diff_density_rms 0.057
_refine_ls_abs_structure_details
; 
 Flack x determined using 1423 quotients [(I+)-(I-)]/[(I+)+(I-)] 
 (Parsons and Flack (2004), Acta Cryst. A60, s61). 
;
_refine_ls_abs_structure_Flack 0.013(10)
_refine_ls_extinction_method none
_refine_ls_goodness_of_fit_ref 0.922
_refine_ls_hydrogen_treatment mixed
_refine_ls_matrix_type full
_refine_ls_number_parameters 286
_refine_ls_number_reflns 4401
_refine_ls_number_restraints 2
_refine_ls_restrained_S_all 0.922
_refine_ls_R_factor_all 0.0493
_refine_ls_R_factor_gt 0.0390
_refine_ls_shift/su_max 0.000
_refine_ls_shift/su_mean 0.000
_refine_ls_structure_factor_coef Fsqd
_refine_ls_weighting_details 'w=1/[\s^2^(Fo^2^)+(0.0439P)^2^] where P=(Fo^2^+2Fc^2^)/3'
_refine_ls_weighting_scheme calc
_refine_ls_wR_factor_gt 0.0904
_refine_ls_wR_factor_ref 0.0950
_reflns_Friedel_coverage 0.806
_reflns_Friedel_fraction_full 0.921
_reflns_Friedel_fraction_max 0.913
_reflns_number_gt 3626
_reflns_number_total 4401
_reflns_threshold_expression 'I > 2\s(I)'
_cod_data_source_file ja8b07125_si_003.cif
_cod_data_source_block cd214548
_cod_original_sg_symbol_H-M 'P 21'
_cod_database_code 4132887
_shelx_space_group_comment
; 
The symmetry employed for this shelxl refinement is uniquely defined 
by the following loop, which should always be used as a source of 
symmetry information in preference to the above space-group names. 
They are only intended as comments. 
;
_shelxl_version_number 2013-4

loop_
_space_group_symop_operation_xyz
'x, y, z'
'-x, y+1/2, -z'

loop_
_atom_site_label
_atom_site_type_symbol
_atom_site_fract_x
_atom_site_fract_y
_atom_site_fract_z
_atom_site_U_iso_or_equiv
_atom_site_adp_type
_atom_site_occupancy
_atom_site_site_symmetry_order
_atom_site_calc_flag
_atom_site_refinement_flags_posn
_atom_site_refinement_flags_adp
Br1 Br 0.34897(7) 0.48379(6) 0.42112(5) 0.0565(2) Uani 1 1 d . .
Br2 Br -0.33639(8) 1.28459(10) 0.22751(7) 0.0788(3) Uani 1 1 d . .
N1 N 0.5134(5) 0.1196(6) 0.8711(4) 0.0473(12) Uani 1 1 d . .
O1 O -0.1325(4) 0.8039(5) 0.1823(3) 0.0483(10) Uani 1 1 d D .
O2 O 0.2080(5) 1.0363(5) 0.1173(3) 0.0545(11) Uani 1 1 d . .
H2 H 0.2286 1.0715 0.0636 0.082 Uiso 1 1 calc R U
O3 O 0.3082(4) 0.1242(5) 0.9415(3) 0.0510(11) Uani 1 1 d . .
C1 C 0.0821(5) 0.8030(5) 0.2966(4) 0.0298(11) Uani 1 1 d . .
C2 C -0.0248(6) 0.7319(6) 0.2375(4) 0.0354(12) Uani 1 1 d . .
C3 C -0.0214(6) 0.5852(6) 0.2336(5) 0.0440(14) Uani 1 1 d . .
H3 H -0.0936 0.5367 0.1936 0.053 Uiso 1 1 calc R U
C4 C 0.0888(6) 0.5116(6) 0.2889(4) 0.0427(14) Uani 1 1 d . .
H4 H 0.0910 0.4140 0.2865 0.051 Uiso 1 1 calc R U
C5 C 0.1945(6) 0.5844(6) 0.3472(4) 0.0370(12) Uani 1 1 d . .
C6 C 0.1936(5) 0.7290(5) 0.3517(4) 0.0321(12) Uani 1 1 d . .
C7 C 0.2973(6) 0.8266(6) 0.4078(4) 0.0381(13) Uani 1 1 d . .
H7A H 0.3934 0.7965 0.4030 0.046 Uiso 1 1 calc R U
H7B H 0.2838 0.8340 0.4803 0.046 Uiso 1 1 calc R U
C8 C 0.2648(5) 0.9662(6) 0.3510(4) 0.0355(12) Uani 1 1 d . .
H8 H 0.3095 0.9637 0.2871 0.043 Uiso 1 1 calc R U
C9 C 0.3172(7) 1.0983(7) 0.4109(5) 0.0462(15) Uani 1 1 d . .
H9A H 0.4179 1.0900 0.4328 0.055 Uiso 1 1 calc R U
H9B H 0.3020 1.1793 0.3656 0.055 Uiso 1 1 calc R U
C10 C 0.2424(8) 1.1207(7) 0.5045(5) 0.0578(18) Uani 1 1 d . .
H10A H 0.2766 1.2061 0.5399 0.069 Uiso 1 1 calc R U
H10B H 0.2619 1.0427 0.5523 0.069 Uiso 1 1 calc R U
C11 C 0.0851(7) 1.1319(7) 0.4717(4) 0.0507(16) Uani 1 1 d . .
H11A H 0.0671 1.2156 0.4294 0.061 Uiso 1 1 calc R U
H11B H 0.0387 1.1444 0.5333 0.061 Uiso 1 1 calc R U
C12 C 0.0180(6) 1.0070(6) 0.4112(4) 0.0379(13) Uani 1 1 d . .
H12 H 0.0085 0.9277 0.4580 0.045 Uiso 1 1 calc R U
C13 C 0.1025(5) 0.9608(5) 0.3195(4) 0.0310(11) Uani 1 1 d . .
C14 C -0.1252(7) 1.0503(7) 0.3571(5) 0.0463(14) Uani 1 1 d . .
H14A H -0.1872 0.9697 0.3436 0.056 Uiso 1 1 calc R U
H14B H -0.1699 1.1186 0.3978 0.056 Uiso 1 1 calc R U
C15 C -0.0893(6) 1.1140(6) 0.2574(4) 0.0401(13) Uani 1 1 d . .
C16 C 0.0384(6) 1.0586(6) 0.2345(4) 0.0345(12) Uani 1 1 d . .
C17 C 0.0878(6) 1.0976(6) 0.1429(4) 0.0384(13) Uani 1 1 d . .
C18 C 0.0117(7) 1.1956(7) 0.0770(5) 0.0466(15) Uani 1 1 d . .
H18 H 0.0450 1.2225 0.0157 0.056 Uiso 1 1 calc R U
C19 C -0.1122(7) 1.2521(7) 0.1031(5) 0.0523(16) Uani 1 1 d . .
H19 H -0.1612 1.3192 0.0605 0.063 Uiso 1 1 calc R U
C20 C -0.1628(7) 1.2091(7) 0.1921(5) 0.0463(15) Uani 1 1 d . .
C21 C 0.4322(6) 0.0839(7) 0.9402(4) 0.0416(13) Uani 1 1 d . .
C22 C 0.5116(7) -0.0104(10) 1.0199(5) 0.0648(18) Uani 1 1 d . .
H22A H 0.4615 -0.0983 1.0251 0.078 Uiso 1 1 calc R U
H22B H 0.5240 0.0346 1.0875 0.078 Uiso 1 1 calc R U
C23 C 0.6528(7) -0.0354(11) 0.9819(6) 0.077(2) Uani 1 1 d . .
H23A H 0.7295 -0.0101 1.0350 0.093 Uiso 1 1 calc R U
H23B H 0.6630 -0.1336 0.9639 0.093 Uiso 1 1 calc R U
C24 C 0.6539(7) 0.0556(10) 0.8883(6) 0.077(2) Uani 1 1 d . .
H24A H 0.7265 0.1273 0.9005 0.092 Uiso 1 1 calc R U
H24B H 0.6715 0.0000 0.8286 0.092 Uiso 1 1 calc R U
C25 C 0.4719(9) 0.2074(10) 0.7821(6) 0.075(2) Uani 1 1 d . .
H25A H 0.4510 0.1496 0.7215 0.112 Uiso 1 1 calc R U
H25B H 0.5476 0.2706 0.7724 0.112 Uiso 1 1 calc R U
H25C H 0.3894 0.2604 0.7930 0.112 Uiso 1 1 calc R U
H1 H -0.187(5) 0.754(5) 0.147(4) 0.032(16) Uiso 1 1 d D .

loop_
_atom_site_aniso_label
_atom_site_aniso_U_11
_atom_site_aniso_U_22
_atom_site_aniso_U_33
_atom_site_aniso_U_23
_atom_site_aniso_U_13
_atom_site_aniso_U_12
Br1 0.0628(4) 0.0334(3) 0.0693(4) 0.0077(3) -0.0069(3) 0.0074(3)
Br2 0.0613(4) 0.0767(6) 0.0984(6) 0.0083(5) 0.0096(4) 0.0318(4)
N1 0.045(3) 0.056(3) 0.042(3) 0.005(2) 0.010(2) 0.001(2)
O1 0.046(2) 0.044(3) 0.050(3) -0.005(2) -0.012(2) -0.001(2)
O2 0.057(3) 0.067(3) 0.044(2) 0.018(2) 0.022(2) 0.014(2)
O3 0.047(2) 0.065(3) 0.043(2) 0.016(2) 0.0124(19) 0.006(2)
C1 0.038(3) 0.024(3) 0.028(3) 0.001(2) 0.009(2) -0.002(2)
C2 0.043(3) 0.032(3) 0.031(3) -0.002(2) 0.007(2) 0.000(2)
C3 0.045(3) 0.039(3) 0.046(4) -0.008(3) 0.002(3) -0.013(3)
C4 0.050(3) 0.030(4) 0.049(3) -0.001(2) 0.010(3) -0.003(2)
C5 0.041(3) 0.031(3) 0.038(3) 0.005(2) 0.000(2) 0.006(2)
C6 0.040(3) 0.028(3) 0.030(3) -0.001(2) 0.009(2) 0.000(2)
C7 0.040(3) 0.035(3) 0.038(3) -0.002(3) 0.001(2) -0.002(2)
C8 0.044(3) 0.030(3) 0.033(3) -0.002(2) 0.004(2) -0.004(2)
C9 0.058(4) 0.030(3) 0.048(4) 0.004(3) -0.003(3) -0.003(3)
C10 0.096(5) 0.032(3) 0.041(4) -0.007(3) -0.006(3) -0.005(3)
C11 0.085(5) 0.033(3) 0.036(3) -0.003(3) 0.017(3) 0.011(3)
C12 0.061(3) 0.028(3) 0.028(3) 0.000(2) 0.016(2) 0.004(3)
C13 0.043(3) 0.023(3) 0.027(2) 0.002(2) 0.006(2) 0.001(2)
C14 0.055(4) 0.040(3) 0.047(3) -0.003(3) 0.021(3) 0.007(3)
C15 0.045(3) 0.033(3) 0.042(3) -0.001(3) 0.006(3) 0.003(2)
C16 0.044(3) 0.029(3) 0.031(3) -0.004(2) 0.007(2) 0.001(2)
C17 0.042(3) 0.039(3) 0.035(3) 0.005(2) 0.005(2) 0.000(2)
C18 0.065(4) 0.041(3) 0.034(3) 0.010(3) 0.004(3) -0.002(3)
C19 0.062(4) 0.040(4) 0.049(4) 0.006(3) -0.012(3) 0.008(3)
C20 0.048(3) 0.042(4) 0.048(4) 0.002(3) 0.003(3) 0.010(3)
C21 0.044(3) 0.047(3) 0.032(3) -0.002(3) -0.001(2) -0.003(3)
C22 0.065(4) 0.076(5) 0.052(4) 0.015(4) 0.002(3) 0.013(4)
C23 0.051(4) 0.088(6) 0.088(5) 0.012(5) -0.005(4) 0.018(4)
C24 0.042(4) 0.103(7) 0.085(6) 0.002(5) 0.007(4) 0.010(4)
C25 0.081(5) 0.092(6) 0.056(4) 0.032(4) 0.030(4) 0.008(4)

loop_
_atom_type_symbol
_atom_type_description
_atom_type_scat_dispersion_real
_atom_type_scat_dispersion_imag
_atom_type_scat_source
C C 0.0033 0.0016 'International Tables Vol C Tables 4.2.6.8 and 6.1.1.4'
H H 0.0000 0.0000 'International Tables Vol C Tables 4.2.6.8 and 6.1.1.4'
N N 0.0061 0.0033 'International Tables Vol C Tables 4.2.6.8 and 6.1.1.4'
O O 0.0106 0.0060 'International Tables Vol C Tables 4.2.6.8 and 6.1.1.4'
Br Br -0.2901 2.4595 'International Tables Vol C Tables 4.2.6.8 and 6.1.1.4'

loop_
_geom_angle_atom_site_label_1
_geom_angle_atom_site_label_2
_geom_angle_atom_site_label_3
_geom_angle
C21 N1 C25 125.3(5)
C21 N1 C24 113.5(6)
C25 N1 C24 121.1(5)
C2 O1 H1 113(4)
C17 O2 H2 109.5
C2 C1 C6 120.1(5)
C2 C1 C13 130.9(5)
C6 C1 C13 109.0(4)
O1 C2 C1 120.3(5)
O1 C2 C3 120.1(5)
C1 C2 C3 119.6(5)
C4 C3 C2 120.3(5)
C4 C3 H3 119.8
C2 C3 H3 119.8
C5 C4 C3 119.2(5)
C5 C4 H4 120.4
C3 C4 H4 120.4
C4 C5 C6 121.4(5)
C4 C5 Br1 119.4(4)
C6 C5 Br1 119.2(4)
C5 C6 C1 119.4(5)
C5 C6 C7 129.9(5)
C1 C6 C7 110.7(4)
C6 C7 C8 103.0(4)
C6 C7 H7A 111.2
C8 C7 H7A 111.2
C6 C7 H7B 111.2
C8 C7 H7B 111.2
H7A C7 H7B 109.1
C9 C8 C7 115.7(4)
C9 C8 C13 114.4(5)
C7 C8 C13 103.4(4)
C9 C8 H8 107.6
C7 C8 H8 107.6
C13 C8 H8 107.6
C10 C9 C8 111.8(5)
C10 C9 H9A 109.3
C8 C9 H9A 109.3
C10 C9 H9B 109.3
C8 C9 H9B 109.3
H9A C9 H9B 107.9
C9 C10 C11 109.8(5)
C9 C10 H10A 109.7
C11 C10 H10A 109.7
C9 C10 H10B 109.7
C11 C10 H10B 109.7
H10A C10 H10B 108.2
C10 C11 C12 115.4(5)
C10 C11 H11A 108.4
C12 C11 H11A 108.4
C10 C11 H11B 108.4
C12 C11 H11B 108.4
H11A C11 H11B 107.5
C14 C12 C11 108.9(5)
C14 C12 C13 104.0(4)
C11 C12 C13 112.6(4)
C14 C12 H12 110.4
C11 C12 H12 110.4
C13 C12 H12 110.4
C16 C13 C1 115.5(4)
C16 C13 C8 118.0(4)
C1 C13 C8 100.4(4)
C16 C13 C12 100.5(4)
C1 C13 C12 110.7(4)
C8 C13 C12 112.2(4)
C15 C14 C12 102.6(4)
C15 C14 H14A 111.2
C12 C14 H14A 111.2
C15 C14 H14B 111.2
C12 C14 H14B 111.2
H14A C14 H14B 109.2
C20 C15 C16 120.6(5)
C20 C15 C14 130.0(5)
C16 C15 C14 109.4(5)
C17 C16 C15 119.0(5)
C17 C16 C13 129.9(5)
C15 C16 C13 111.1(4)
O2 C17 C16 118.9(5)
O2 C17 C18 121.3(5)
C16 C17 C18 119.7(5)
C19 C18 C17 120.1(5)
C19 C18 H18 120.0
C17 C18 H18 120.0
C20 C19 C18 119.7(6)
C20 C19 H19 120.2
C18 C19 H19 120.2
C19 C20 C15 120.8(6)
C19 C20 Br2 119.9(5)
C15 C20 Br2 119.3(5)
O3 C21 N1 125.2(6)
O3 C21 C22 124.9(5)
N1 C21 C22 109.9(5)
C21 C22 C23 105.1(5)
C21 C22 H22A 110.7
C23 C22 H22A 110.7
C21 C22 H22B 110.7
C23 C22 H22B 110.7
H22A C22 H22B 108.8
C24 C23 C22 105.9(6)
C24 C23 H23A 110.6
C22 C23 H23A 110.6
C24 C23 H23B 110.6
C22 C23 H23B 110.6
H23A C23 H23B 108.7
N1 C24 C23 105.3(6)
N1 C24 H24A 110.7
C23 C24 H24A 110.7
N1 C24 H24B 110.7
C23 C24 H24B 110.7
H24A C24 H24B 108.8
N1 C25 H25A 109.5
N1 C25 H25B 109.5
H25A C25 H25B 109.5
N1 C25 H25C 109.5
H25A C25 H25C 109.5
H25B C25 H25C 109.5

loop_
_geom_bond_atom_site_label_1
_geom_bond_atom_site_label_2
_geom_bond_distance
Br1 C5 1.911(5)
Br2 C20 1.914(6)
N1 C21 1.303(7)
N1 C25 1.440(9)
N1 C24 1.463(8)
O1 C2 1.361(7)
O1 H1 0.80(3)
O2 C17 1.364(7)
O2 H2 0.8200
O3 C21 1.246(7)
C1 C2 1.374(7)
C1 C6 1.394(7)
C1 C13 1.537(7)
C2 C3 1.397(8)
C3 C4 1.385(8)
C3 H3 0.9300
C4 C5 1.369(8)
C4 H4 0.9300
C5 C6 1.377(7)
C6 C7 1.479(8)
C7 C8 1.532(8)
C7 H7A 0.9700
C7 H7B 0.9700
C8 C9 1.528(8)
C8 C13 1.551(7)
C8 H8 0.9800
C9 C10 1.501(10)
C9 H9A 0.9700
C9 H9B 0.9700
C10 C11 1.510(10)
C10 H10A 0.9700
C10 H10B 0.9700
C11 C12 1.520(8)
C11 H11A 0.9700
C11 H11B 0.9700
C12 C14 1.512(9)
C12 C13 1.583(7)
C12 H12 0.9800
C13 C16 1.513(7)
C14 C15 1.508(8)
C14 H14A 0.9700
C14 H14B 0.9700
C15 C20 1.371(8)
C15 C16 1.393(8)
C16 C17 1.384(7)
C17 C18 1.404(8)
C18 C19 1.379(9)
C18 H18 0.9300
C19 C20 1.370(9)
C19 H19 0.9300
C21 C22 1.499(9)
C22 C23 1.511(9)
C22 H22A 0.9700
C22 H22B 0.9700
C23 C24 1.494(11)
C23 H23A 0.9700
C23 H23B 0.9700
C24 H24A 0.9700
C24 H24B 0.9700
C25 H25A 0.9600
C25 H25B 0.9600
C25 H25C 0.9600

loop_
_geom_hbond_atom_site_label_D
_geom_hbond_atom_site_label_H
_geom_hbond_atom_site_label_A
_geom_hbond_distance_DH
_geom_hbond_distance_HA
_geom_hbond_distance_DA
_geom_hbond_angle_DHA
_geom_hbond_site_symmetry_A
O1 H1 O3 0.80(3) 1.96(3) 2.762(6) 176(6) 2_556
C25 H25C O1 0.96 2.54 3.451(9) 157.5 2_546
C23 H23B O3 0.97 2.61 3.394(11) 138.1 2_647
C3 H3 O3 0.93 2.65 3.348(7) 131.8 2_556
O2 H2 O3 0.82 1.91 2.717(5) 167.7 1_564
C25 H25C O1 0.96 2.54 3.451(9) 157.5 2_546
C23 H23B O3 0.97 2.61 3.394(11) 138.1 2_647
C3 H3 O3 0.93 2.65 3.348(7) 131.8 2_556
O2 H2 O3 0.82 1.91 2.717(5) 167.7 1_564
O2 H2 O3 0.82 1.91 2.717(5) 167.7 1_564
C3 H3 O3 0.93 2.65 3.348(7) 131.8 2_556
C23 H23B O3 0.97 2.61 3.394(11) 138.1 2_647
C25 H25C O1 0.96 2.54 3.451(9) 157.5 2_546
O2 H2 O3 0.82 1.91 2.717(5) 167.7 1_564
C3 H3 O3 0.93 2.65 3.348(7) 131.8 2_556
C23 H23B O3 0.97 2.61 3.394(11) 138.1 2_647
C25 H25C O1 0.96 2.54 3.451(9) 157.5 2_546
O2 H2 O3 0.82 1.91 2.717(5) 167.7 1_564
C3 H3 O3 0.93 2.65 3.348(7) 131.8 2_556
C23 H23B O3 0.97 2.61 3.394(11) 138.1 2_647
C25 H25C O1 0.96 2.54 3.451(9) 157.5 2_546

loop_
_geom_torsion_atom_site_label_1
_geom_torsion_atom_site_label_2
_geom_torsion_atom_site_label_3
_geom_torsion_atom_site_label_4
_geom_torsion
C6 C1 C2 O1 -178.9(4)
C13 C1 C2 O1 4.0(8)
C6 C1 C2 C3 0.4(8)
C13 C1 C2 C3 -176.7(5)
O1 C2 C3 C4 179.4(5)
C1 C2 C3 C4 0.1(9)
C2 C3 C4 C5 -0.2(9)
C3 C4 C5 C6 -0.2(9)
C3 C4 C5 Br1 -178.6(4)
C4 C5 C6 C1 0.6(8)
Br1 C5 C6 C1 179.1(4)
C4 C5 C6 C7 -178.9(5)
Br1 C5 C6 C7 -0.4(8)
C2 C1 C6 C5 -0.8(8)
C13 C1 C6 C5 176.9(5)
C2 C1 C6 C7 178.8(4)
C13 C1 C6 C7 -3.5(6)
C5 C6 C7 C8 160.1(6)
C1 C6 C7 C8 -19.4(6)
C6 C7 C8 C9 159.9(5)
C6 C7 C8 C13 34.0(5)
C7 C8 C9 C10 -66.0(7)
C13 C8 C9 C10 54.1(7)
C8 C9 C10 C11 -58.2(7)
C9 C10 C11 C12 57.1(7)
C10 C11 C12 C14 -163.2(5)
C10 C11 C12 C13 -48.4(7)
C2 C1 C13 C16 -30.3(7)
C6 C1 C13 C16 152.4(4)
C2 C1 C13 C8 -158.3(5)
C6 C1 C13 C8 24.4(5)
C2 C1 C13 C12 83.0(6)
C6 C1 C13 C12 -94.4(5)
C9 C8 C13 C16 71.7(6)
C7 C8 C13 C16 -161.5(4)
C9 C8 C13 C1 -161.9(4)
C7 C8 C13 C1 -35.1(5)
C9 C8 C13 C12 -44.3(6)
C7 C8 C13 C12 82.5(5)
C14 C12 C13 C16 32.1(5)
C11 C12 C13 C16 -85.6(5)
C14 C12 C13 C1 -90.4(5)
C11 C12 C13 C1 151.9(5)
C14 C12 C13 C8 158.3(5)
C11 C12 C13 C8 40.6(6)
C11 C12 C14 C15 85.8(5)
C13 C12 C14 C15 -34.5(5)
C12 C14 C15 C20 -157.0(6)
C12 C14 C15 C16 24.4(6)
C20 C15 C16 C17 -2.0(9)
C14 C15 C16 C17 176.7(5)
C20 C15 C16 C13 177.8(5)
C14 C15 C16 C13 -3.5(6)
C1 C13 C16 C17 -79.0(7)
C8 C13 C16 C17 39.7(8)
C12 C13 C16 C17 162.0(6)
C1 C13 C16 C15 101.2(5)
C8 C13 C16 C15 -140.1(5)
C12 C13 C16 C15 -17.9(6)
C15 C16 C17 O2 -175.8(5)
C13 C16 C17 O2 4.4(9)
C15 C16 C17 C18 2.4(9)
C13 C16 C17 C18 -177.4(5)
O2 C17 C18 C19 177.7(6)
C16 C17 C18 C19 -0.5(9)
C17 C18 C19 C20 -1.9(10)
C18 C19 C20 C15 2.3(10)
C18 C19 C20 Br2 -178.9(5)
C16 C15 C20 C19 -0.3(9)
C14 C15 C20 C19 -178.7(6)
C16 C15 C20 Br2 -179.1(4)
C14 C15 C20 Br2 2.4(9)
C25 N1 C21 O3 -2.6(11)
C24 N1 C21 O3 -179.5(6)
C25 N1 C21 C22 178.9(7)
C24 N1 C21 C22 1.9(8)
O3 C21 C22 C23 176.9(6)
N1 C21 C22 C23 -4.6(9)
C21 C22 C23 C24 5.3(9)
C21 N1 C24 C23 1.6(9)
C25 N1 C24 C23 -175.5(7)
C22 C23 C24 N1 -4.3(9)
